data_2223376
loop_
_publ_author_name
'Gardu\~no-Beltr\'an, Olga'
'Rom\'an-Bravo, Perla'
'Medrano, Felipe'
'Tlahuext, Hugo'

_publ_section_title
;
 <i>N</i>-(2-Pyridylmethyl)phthalimide
;
_journal_coeditor_code FL2266
_journal_issue 10
_journal_name_full 'Acta Crystallographica Section E'
_journal_page_first o2581
_journal_paper_doi 10.1107/S160053680903846X
_journal_volume 65
_journal_year 2009
_chemical_formula_iupac 'C14 H10 N2 O2'
_chemical_formula_moiety 'C14 H10 N2 O2'
_chemical_formula_sum 'C14 H10 N2 O2'
_chemical_formula_weight 238.24
_chemical_melting_point 399
_chemical_name_systematic
;
<i>N</i>-(2-Pyridylmethyl)phthalimide
;
_space_group_IT_number 14
_symmetry_cell_setting monoclinic
_symmetry_space_group_name_Hall '-P 2ybc'
_symmetry_space_group_name_H-M 'P 1 21/c 1'
_atom_sites_solution_hydrogens geom
_atom_sites_solution_primary direct
_atom_sites_solution_secondary difmap
_audit_creation_method SHELXL-97
_cell_angle_alpha 90.00
_cell_angle_beta 106.373(3)
_cell_angle_gamma 90.00
_cell_formula_units_Z 4
_cell_length_a 11.7734(18)
_cell_length_b 14.239(2)
_cell_length_c 7.0698(11)
_cell_measurement_reflns_used 2665
_cell_measurement_temperature 293(2)
_cell_measurement_theta_max 26.81
_cell_measurement_theta_min 2.30
_cell_volume 1137.1(3)
_computing_cell_refinement 'SAINT-Plus-NT (Bruker, 2001)'
_computing_data_collection 'SMART (Bruker, 2000)'
_computing_data_reduction 'SAINT-Plus-NT (Bruker, 2001)'
_computing_molecular_graphics 'SHELXTL-NT (Sheldrick, 2008)'
_computing_publication_material 'PLATON (Spek, 2009) and publCIF (Westrip, 2009)'
_computing_structure_refinement 'SHELXTL-NT (Sheldrick, 2008)'
_computing_structure_solution 'SHELXTL-NT (Sheldrick, 2008)'
_diffrn_ambient_temperature 293(2)
_diffrn_detector_area_resol_mean 8.3
_diffrn_measured_fraction_theta_full 0.999
_diffrn_measured_fraction_theta_max 0.999
_diffrn_measurement_device_type 'Bruker SMART APEX CCD area-detector'
_diffrn_measurement_method '\f and \w'
_diffrn_radiation_monochromator graphite
_diffrn_radiation_source 'fine-focus sealed tube'
_diffrn_radiation_type MoK\a
_diffrn_radiation_wavelength 0.71073
_diffrn_reflns_av_R_equivalents 0.0276
_diffrn_reflns_av_sigmaI/netI 0.0258
_diffrn_reflns_limit_h_max 13
_diffrn_reflns_limit_h_min -13
_diffrn_reflns_limit_k_max 16
_diffrn_reflns_limit_k_min -16
_diffrn_reflns_limit_l_max 8
_diffrn_reflns_limit_l_min -8
_diffrn_reflns_number 7150
_diffrn_reflns_theta_full 25.00
_diffrn_reflns_theta_max 25.00
_diffrn_reflns_theta_min 1.80
_diffrn_standards_number 0
_exptl_absorpt_coefficient_mu 0.095
_exptl_absorpt_correction_T_max 0.9821
_exptl_absorpt_correction_T_min 0.9583
_exptl_absorpt_correction_type multi-scan
_exptl_absorpt_process_details '(SADABS; Sheldrick, 1996)'
_exptl_crystal_colour colourless
_exptl_crystal_density_diffrn 1.392
_exptl_crystal_density_method 'not measured'
_exptl_crystal_description prism
_exptl_crystal_F_000 496
_exptl_crystal_size_max 0.45
_exptl_crystal_size_mid 0.28
_exptl_crystal_size_min 0.19
_refine_diff_density_max 0.181
_refine_diff_density_min -0.287
_refine_ls_extinction_method none
_refine_ls_goodness_of_fit_ref 1.198
_refine_ls_hydrogen_treatment constr
_refine_ls_matrix_type full
_refine_ls_number_parameters 163
_refine_ls_number_reflns 1994
_refine_ls_number_restraints 0
_refine_ls_restrained_S_all 1.198
_refine_ls_R_factor_all 0.0792
_refine_ls_R_factor_gt 0.0634
_refine_ls_shift/su_max 0.000
_refine_ls_shift/su_mean 0.000
_refine_ls_structure_factor_coef Fsqd
_refine_ls_weighting_details 'calc w=1/[\s^2^(Fo^2^)+(0.0705P)^2^+0.1417P] where P=(Fo^2^+2Fc^2^)/3'
_refine_ls_weighting_scheme calc
_refine_ls_wR_factor_gt 0.1452
_refine_ls_wR_factor_ref 0.1550
_reflns_number_gt 1567
_reflns_number_total 1994
_reflns_threshold_expression I>2\s(I)
_cod_data_source_file fl2266.cif
_cod_data_source_block I
_cod_depositor_comments
;
The following automatic conversions were performed:
'_symmetry_cell_setting' value 'Monoclinic' changed to 'monoclinic'
according to '/home/saulius/struct/CIF-dictionaries/cif_core.dic'
dictionary named 'cif_core.dic' version 2.4.1 from 2010-06-29.

Automatic conversion script
Id: cif_fix_enum 1527 2010-12-29 10:47:43Z saulius 

The following automatic conversions were performed:

'_symmetry_cell_setting' value 'Monoclinic' changed to 'monoclinic'
according to /home/saulius/struct/CIF-dictionaries/cif_core.dic
dictionary named 'cif_core.dic' version 2.4.1 from 2010-06-29.

Automatic conversion script
Id: cif_fix_values 1715 2011-07-08 13:25:40Z adriana 
;
_cod_original_sg_symbol_H-M 'P 21/c'
_cod_database_code 2223376
_cod_database_fobs_code 2223376

loop_
_symmetry_equiv_pos_as_xyz
'x, y, z'
'-x, y+1/2, -z+1/2'
'-x, -y, -z'
'x, -y-1/2, z-1/2'

loop_
_atom_site_type_symbol
_atom_site_label
_atom_site_fract_x
_atom_site_fract_y
_atom_site_fract_z
_atom_site_U_iso_or_equiv
_atom_site_adp_type
_atom_site_calc_flag
_atom_site_refinement_flags
_atom_site_occupancy
_atom_site_disorder_assembly
_atom_site_disorder_group
C C1 0.8978(2) 0.03798(15) 0.1337(3) 0.0493(6) Uani d . 1 . .
C C2 1.01324(19) 0.07017(14) 0.2618(3) 0.0456(5) Uani d . 1 . .
C C3 1.1103(2) 0.01983(16) 0.3657(3) 0.0533(6) Uani d . 1 . .
H H3 1.1100 -0.0455 0.3665 0.064 Uiso calc R 1 . .
C C4 1.2086(2) 0.07039(18) 0.4690(3) 0.0613(7) Uani d . 1 . .
H H4 1.2760 0.0384 0.5399 0.074 Uiso calc R 1 . .
C C5 1.2088(2) 0.16764(17) 0.4691(3) 0.0612(6) Uani d . 1 . .
H H5 1.2761 0.1997 0.5405 0.073 Uiso calc R 1 . .
C C6 1.1106(2) 0.21791(16) 0.3648(3) 0.0557(6) Uani d . 1 . .
H H6 1.1105 0.2832 0.3646 0.067 Uiso calc R 1 . .
C C7 1.01340(18) 0.16754(14) 0.2616(3) 0.0466(5) Uani d . 1 . .
C C8 0.8971(2) 0.19976(15) 0.1347(3) 0.0515(6) Uani d . 1 . .
C C9 0.7148(2) 0.11883(15) -0.0729(3) 0.0576(6) Uani d . 1 . .
H H9A 0.7048 0.0621 -0.1517 0.069 Uiso calc R 1 . .
H H9B 0.7075 0.1718 -0.1617 0.069 Uiso calc R 1 . .
C C10 0.61635(19) 0.12393(13) 0.0243(3) 0.0484(6) Uani d . 1 . .
C C11 0.6362(2) 0.13358(14) 0.2231(3) 0.0573(6) Uani d . 1 . .
H H11 0.7128 0.1380 0.3066 0.069 Uiso calc R 1 . .
C C12 0.5388(3) 0.13668(17) 0.2973(4) 0.0705(7) Uani d . 1 . .
H H12 0.5489 0.1437 0.4319 0.085 Uiso calc R 1 . .
C C13 0.4280(2) 0.12929(16) 0.1695(5) 0.0708(7) Uani d . 1 . .
H H13 0.3614 0.1303 0.2156 0.085 Uiso calc R 1 . .
C C14 0.4168(2) 0.12042(16) -0.0258(4) 0.0672(7) Uani d . 1 . .
H H14 0.3410 0.1159 -0.1118 0.081 Uiso calc R 1 . .
N N1 0.83334(16) 0.11904(11) 0.0626(3) 0.0530(5) Uani d . 1 . .
N N2 0.50806(18) 0.11779(12) -0.1016(3) 0.0610(6) Uani d . 1 . .
O O1 0.86171(15) -0.04110(11) 0.0924(2) 0.0652(5) Uani d . 1 . .
O O2 0.85977(15) 0.27886(11) 0.0976(2) 0.0681(5) Uani d . 1 . .

loop_
_atom_site_aniso_label
_atom_site_aniso_U_11
_atom_site_aniso_U_22
_atom_site_aniso_U_33
_atom_site_aniso_U_12
_atom_site_aniso_U_13
_atom_site_aniso_U_23
C1 0.0604(15) 0.0411(13) 0.0521(13) -0.0013(10) 0.0249(11) 0.0003(10)
C2 0.0532(13) 0.0419(12) 0.0483(12) 0.0033(10) 0.0251(10) 0.0040(9)
C3 0.0655(16) 0.0427(12) 0.0571(13) 0.0090(11) 0.0260(12) 0.0072(10)
C4 0.0564(15) 0.0678(17) 0.0592(14) 0.0082(12) 0.0154(12) 0.0116(12)
C5 0.0554(15) 0.0658(17) 0.0603(14) -0.0079(12) 0.0126(12) 0.0027(12)
C6 0.0610(15) 0.0447(13) 0.0630(14) -0.0036(11) 0.0201(12) 0.0014(11)
C7 0.0528(13) 0.0407(12) 0.0507(12) 0.0014(9) 0.0217(10) 0.0034(9)
C8 0.0566(14) 0.0404(13) 0.0608(14) 0.0018(10) 0.0218(11) 0.0040(10)
C9 0.0572(14) 0.0559(15) 0.0555(13) -0.0027(11) 0.0088(11) 0.0002(10)
C10 0.0528(13) 0.0335(12) 0.0540(12) 0.0012(9) 0.0069(10) 0.0016(9)
C11 0.0575(14) 0.0506(14) 0.0571(13) -0.0010(11) 0.0052(11) -0.0051(10)
C12 0.088(2) 0.0634(17) 0.0610(15) 0.0016(14) 0.0220(15) -0.0102(12)
C13 0.0612(16) 0.0625(17) 0.091(2) 0.0054(12) 0.0250(15) -0.0024(14)
C14 0.0513(15) 0.0626(17) 0.0794(18) -0.0002(11) 0.0050(13) 0.0013(13)
N1 0.0516(11) 0.0409(11) 0.0647(12) -0.0015(8) 0.0135(9) 0.0013(8)
N2 0.0555(12) 0.0563(13) 0.0627(12) -0.0001(9) 0.0029(10) 0.0025(9)
O1 0.0795(12) 0.0428(10) 0.0732(11) -0.0070(8) 0.0214(9) -0.0059(8)
O2 0.0689(11) 0.0409(10) 0.0873(12) 0.0063(8) 0.0100(9) 0.0071(8)

loop_
_atom_type_symbol
_atom_type_description
_atom_type_scat_dispersion_real
_atom_type_scat_dispersion_imag
_atom_type_scat_source
C C 0.0033 0.0016 'International Tables Vol C Tables 4.2.6.8 and 6.1.1.4'
H H 0.0000 0.0000 'International Tables Vol C Tables 4.2.6.8 and 6.1.1.4'
N N 0.0061 0.0033 'International Tables Vol C Tables 4.2.6.8 and 6.1.1.4'
O O 0.0106 0.0060 'International Tables Vol C Tables 4.2.6.8 and 6.1.1.4'

loop_
_geom_angle_atom_site_label_1
_geom_angle_atom_site_label_2
_geom_angle_atom_site_label_3
_geom_angle_site_symmetry_1
_geom_angle_site_symmetry_3
_geom_angle
_geom_angle_publ_flag
O1 C1 N1 . . 124.4(2) ?
O1 C1 C2 . . 129.5(2) ?
N1 C1 C2 . . 106.10(18) ?
C3 C2 C7 . . 121.4(2) ?
C3 C2 C1 . . 130.5(2) ?
C7 C2 C1 . . 108.13(18) ?
C2 C3 C4 . . 117.2(2) ?
C2 C3 H3 . . 121.4 ?
C4 C3 H3 . . 121.4 ?
C3 C4 C5 . . 121.5(2) ?
C3 C4 H4 . . 119.3 ?
C5 C4 H4 . . 119.3 ?
C6 C5 C4 . . 121.1(2) ?
C6 C5 H5 . . 119.4 ?
C4 C5 H5 . . 119.4 ?
C7 C6 C5 . . 117.3(2) ?
C7 C6 H6 . . 121.3 ?
C5 C6 H6 . . 121.3 ?
C6 C7 C2 . . 121.5(2) ?
C6 C7 C8 . . 130.5(2) ?
C2 C7 C8 . . 107.97(19) ?
O2 C8 N1 . . 124.4(2) ?
O2 C8 C7 . . 129.5(2) ?
N1 C8 C7 . . 106.11(18) ?
N1 C9 C10 . . 114.79(19) ?
N1 C9 H9A . . 108.6 ?
C10 C9 H9A . . 108.6 ?
N1 C9 H9B . . 108.6 ?
C10 C9 H9B . . 108.6 ?
H9A C9 H9B . . 107.5 ?
N2 C10 C11 . . 123.1(2) ?
N2 C10 C9 . . 113.95(19) ?
C11 C10 C9 . . 122.9(2) ?
C10 C11 C12 . . 118.1(2) ?
C10 C11 H11 . . 120.9 ?
C12 C11 H11 . . 120.9 ?
C13 C12 C11 . . 118.9(3) ?
C13 C12 H12 . . 120.5 ?
C11 C12 H12 . . 120.5 ?
C14 C13 C12 . . 118.8(2) ?
C14 C13 H13 . . 120.6 ?
C12 C13 H13 . . 120.6 ?
N2 C14 C13 . . 123.8(2) ?
N2 C14 H14 . . 118.1 ?
C13 C14 H14 . . 118.1 ?
C8 N1 C1 . . 111.69(19) ?
C8 N1 C9 . . 124.25(18) ?
C1 N1 C9 . . 124.06(18) ?
C14 N2 C10 . . 117.2(2) ?

loop_
_geom_bond_atom_site_label_1
_geom_bond_atom_site_label_2
_geom_bond_site_symmetry_2
_geom_bond_distance
_geom_bond_publ_flag
C1 O1 . 1.210(3) ?
C1 N1 . 1.395(3) ?
C1 C2 . 1.477(3) ?
C2 C3 . 1.374(3) ?
C2 C7 . 1.386(3) ?
C3 C4 . 1.383(3) ?
C3 H3 . 0.9300 ?
C4 C5 . 1.385(4) ?
C4 H4 . 0.9300 ?
C5 C6 . 1.382(3) ?
C5 H5 . 0.9300 ?
C6 C7 . 1.373(3) ?
C6 H6 . 0.9300 ?
C7 C8 . 1.483(3) ?
C8 O2 . 1.210(2) ?
C8 N1 . 1.389(3) ?
C9 N1 . 1.453(3) ?
C9 C10 . 1.506(3) ?
C9 H9A . 0.9700 ?
C9 H9B . 0.9700 ?
C10 N2 . 1.336(3) ?
C10 C11 . 1.366(3) ?
C11 C12 . 1.391(3) ?
C11 H11 . 0.9300 ?
C12 C13 . 1.365(4) ?
C12 H12 . 0.9300 ?
C13 C14 . 1.356(4) ?
C13 H13 . 0.9300 ?
C14 N2 . 1.329(3) ?
C14 H14 . 0.9300 ?

loop_
_geom_hbond_atom_site_label_D
_geom_hbond_atom_site_label_H
_geom_hbond_atom_site_label_A
_geom_hbond_site_symmetry_A
_geom_hbond_distance_DH
_geom_hbond_distance_HA
_geom_hbond_distance_DA
_geom_hbond_angle_DHA
C3 H3 O2 2_745 0.93 2.53 3.452(3) 171
C6 H6 O1 2_755 0.93 2.53 3.452(3) 171
C14 H14 O1 3_655 0.93 2.65 3.373(3) 134.9
C11 H11 O2 4_566 0.93 2.57 3.401(3) 148

loop_
_geom_torsion_atom_site_label_1
_geom_torsion_atom_site_label_2
_geom_torsion_atom_site_label_3
_geom_torsion_atom_site_label_4
_geom_torsion_site_symmetry_1
_geom_torsion_site_symmetry_2
_geom_torsion_site_symmetry_3
_geom_torsion_site_symmetry_4
_geom_torsion
_geom_torsion_publ_flag
O1 C1 C2 C3 . . . . 0.9(4) ?
N1 C1 C2 C3 . . . . -178.73(19) ?
O1 C1 C2 C7 . . . . 179.4(2) ?
N1 C1 C2 C7 . . . . -0.2(2) ?
C7 C2 C3 C4 . . . . -0.5(3) ?
C1 C2 C3 C4 . . . . 177.91(19) ?
C2 C3 C4 C5 . . . . 0.5(3) ?
C3 C4 C5 C6 . . . . -0.3(3) ?
C4 C5 C6 C7 . . . . 0.0(3) ?
C5 C6 C7 C2 . . . . 0.1(3) ?
C5 C6 C7 C8 . . . . -178.8(2) ?
C3 C2 C7 C6 . . . . 0.2(3) ?
C1 C2 C7 C6 . . . . -178.53(18) ?
C3 C2 C7 C8 . . . . 179.31(18) ?
C1 C2 C7 C8 . . . . 0.6(2) ?
C6 C7 C8 O2 . . . . -2.5(4) ?
C2 C7 C8 O2 . . . . 178.4(2) ?
C6 C7 C8 N1 . . . . 178.2(2) ?
C2 C7 C8 N1 . . . . -0.8(2) ?
N1 C9 C10 N2 . . . . -176.06(17) ?
N1 C9 C10 C11 . . . . 3.7(3) ?
N2 C10 C11 C12 . . . . 0.3(3) ?
C9 C10 C11 C12 . . . . -179.42(19) ?
C10 C11 C12 C13 . . . . 0.5(3) ?
C11 C12 C13 C14 . . . . -0.9(4) ?
C12 C13 C14 N2 . . . . 0.5(4) ?
O2 C8 N1 C1 . . . . -178.6(2) ?
C7 C8 N1 C1 . . . . 0.7(2) ?
O2 C8 N1 C9 . . . . 2.3(3) ?
C7 C8 N1 C9 . . . . -178.38(18) ?
O1 C1 N1 C8 . . . . -180.0(2) ?
C2 C1 N1 C8 . . . . -0.3(2) ?
O1 C1 N1 C9 . . . . -0.9(3) ?
C2 C1 N1 C9 . . . . 178.74(18) ?
C10 C9 N1 C8 . . . . -87.1(2) ?
C10 C9 N1 C1 . . . . 93.9(2) ?
C13 C14 N2 C10 . . . . 0.3(3) ?
C11 C10 N2 C14 . . . . -0.7(3) ?
C9 C10 N2 C14 . . . . 179.06(18) ?

loop_
_cod_related_entry_id
_cod_related_entry_database
_cod_related_entry_code
1 ChemSpider 536400
